data_4023093
loop_
_publ_author_name
'Chun Zhang'
'Chuan-Feng Chen'

_publ_section_title
;
 Synthesis and Structure of A Triptycene-Based Nanosized Molecular Cage
;
_journal_name_full 'Journal of Organic Chemistry'
_journal_page_first 9339
_journal_page_last 9341
_journal_paper_doi 10.1021/jo7017526
_journal_volume 72
_journal_year 2007
_chemical_formula_moiety 'C136 H94'
_chemical_formula_sum 'C136 H94'
_chemical_formula_weight 1728.11
_chemical_name_systematic
; 
 ? 
;
_space_group_IT_number 2
_symmetry_cell_setting triclinic
_symmetry_space_group_name_Hall '-P 1'
_symmetry_space_group_name_H-M 'P -1'
_atom_sites_solution_hydrogens geom
_atom_sites_solution_primary direct
_atom_sites_solution_secondary difmap
_audit_creation_method SHELXL-97
_cell_angle_alpha 101.472(4)
_cell_angle_beta 109.674(2)
_cell_angle_gamma 114.6330(10)
_cell_formula_units_Z 2
_cell_length_a 18.417(3)
_cell_length_b 20.223(3)
_cell_length_c 21.134(3)
_cell_measurement_reflns_used 4779
_cell_measurement_temperature 113(2)
_cell_measurement_theta_max 22.5
_cell_measurement_theta_min 2.5
_cell_volume 6185.7(17)
_computing_cell_refinement CrystalClear
_computing_data_collection CrystalClear
_computing_data_reduction CrystalClear
_computing_publication_material 'CrystalStructure 3.7.0'
_computing_structure_refinement 'SHELXL-97 (Sheldrick, 1997)'
_computing_structure_solution 'SHELXS-97 (Sheldrick, 1990)'
_diffrn_ambient_temperature 113(2)
_diffrn_detector_area_resol_mean 7.31
_diffrn_measured_fraction_theta_full 0.986
_diffrn_measured_fraction_theta_max 0.986
_diffrn_measurement_device_type 'Rigaku Saturn'
_diffrn_measurement_method \w
_diffrn_radiation_monochromator confocal
_diffrn_radiation_source 'rotating anode'
_diffrn_radiation_type MoK\a
_diffrn_radiation_wavelength 0.71070
_diffrn_reflns_av_R_equivalents 0.1019
_diffrn_reflns_av_sigmaI/netI 0.1748
_diffrn_reflns_limit_h_max 20
_diffrn_reflns_limit_h_min -21
_diffrn_reflns_limit_k_max 24
_diffrn_reflns_limit_k_min -24
_diffrn_reflns_limit_l_max 25
_diffrn_reflns_limit_l_min -25
_diffrn_reflns_number 47110
_diffrn_reflns_theta_full 25.00
_diffrn_reflns_theta_max 25.00
_diffrn_reflns_theta_min 1.80
_exptl_absorpt_coefficient_mu 0.052
_exptl_absorpt_correction_T_max 0.9979
_exptl_absorpt_correction_T_min 0.9917
_exptl_absorpt_correction_type multi-scan
_exptl_absorpt_process_details 'Jacobson, R. (1998) Private communication'
_exptl_crystal_colour colorless
_exptl_crystal_density_diffrn 0.928
_exptl_crystal_density_method 'not measured'
_exptl_crystal_description prism
_exptl_crystal_F_000 1820
_exptl_crystal_size_max 0.16
_exptl_crystal_size_mid 0.12
_exptl_crystal_size_min 0.04
_refine_diff_density_max 0.921
_refine_diff_density_min -0.494
_refine_diff_density_rms 0.086
_refine_ls_extinction_method none
_refine_ls_goodness_of_fit_ref 1.091
_refine_ls_hydrogen_treatment constr
_refine_ls_matrix_type full
_refine_ls_number_parameters 1178
_refine_ls_number_reflns 21489
_refine_ls_number_restraints 342
_refine_ls_restrained_S_all 1.117
_refine_ls_R_factor_all 0.2579
_refine_ls_R_factor_gt 0.1505
_refine_ls_shift/su_max 0.000
_refine_ls_shift/su_mean 0.000
_refine_ls_structure_factor_coef Fsqd
_refine_ls_weighting_details 'calc w=1/[\s^2^(Fo^2^)+(0.2000P)^2^+0.0000P] where P=(Fo^2^+2Fc^2^)/3'
_refine_ls_weighting_scheme calc
_refine_ls_wR_factor_gt 0.3849
_refine_ls_wR_factor_ref 0.4404
_reflns_number_gt 8260
_reflns_number_total 21489
_reflns_threshold_expression >2sigma(I)
_cod_data_source_file jo7017526-File004.cif
_cod_data_source_block shelxl
_cod_database_code 4023093

loop_
_symmetry_equiv_pos_as_xyz
'x, y, z'
'-x, -y, -z'

loop_
_atom_site_label
_atom_site_type_symbol
_atom_site_fract_x
_atom_site_fract_y
_atom_site_fract_z
_atom_site_U_iso_or_equiv
_atom_site_adp_type
_atom_site_occupancy
_atom_site_symmetry_multiplicity
_atom_site_calc_flag
_atom_site_refinement_flags
C1 C 0.4006(4) 0.7390(4) 0.1342(4) 0.0518(17) Uani 1 1 d .
H1A H 0.3375 0.7138 0.1277 0.062 Uiso 1 1 calc R
C2 C 0.4158(5) 0.7859(4) 0.0867(4) 0.0546(17) Uani 1 1 d .
C3 C 0.3534(5) 0.7961(4) 0.0384(4) 0.0567(18) Uani 1 1 d .
H3A H 0.2941 0.7741 0.0334 0.068 Uiso 1 1 calc R
C4 C 0.3765(5) 0.8382(4) -0.0032(4) 0.0569(18) Uani 1 1 d .
H4A H 0.3335 0.8452 -0.0366 0.068 Uiso 1 1 calc R
C5 C 0.4623(5) 0.8694(4) 0.0047(3) 0.0510(17) Uani 1 1 d .
C6 C 0.5292(5) 0.8616(4) 0.0553(4) 0.0556(18) Uani 1 1 d .
H6A H 0.5888 0.8842 0.0606 0.067 Uiso 1 1 calc R
C7 C 0.5046(5) 0.8204(4) 0.0960(4) 0.0518(17) Uani 1 1 d .
C8 C 0.5657(4) 0.8046(4) 0.1521(4) 0.0513(17) Uani 1 1 d .
H8A H 0.6291 0.8299 0.1593 0.062 Uiso 1 1 calc R
C9 C 0.5178(4) 0.7151(4) 0.1270(4) 0.0520(17) Uani 1 1 d .
C10 C 0.5564(5) 0.6711(4) 0.1174(3) 0.0597(18) Uani 1 1 d .
H10A H 0.6164 0.6957 0.1236 0.072 Uiso 1 1 calc R
C11 C 0.5045(5) 0.5874(4) 0.0978(4) 0.0602(19) Uani 1 1 d .
C12 C 0.4156(5) 0.5522(4) 0.0844(4) 0.068(2) Uani 1 1 d .
H12A H 0.3802 0.4963 0.0689 0.082 Uiso 1 1 calc R
C13 C 0.3771(5) 0.5970(4) 0.0932(4) 0.065(2) Uani 1 1 d .
H13A H 0.3162 0.5727 0.0846 0.078 Uiso 1 1 calc R
C14 C 0.4293(5) 0.6779(4) 0.1147(4) 0.0563(18) Uani 1 1 d .
C15 C 0.4724(4) 0.7968(4) 0.2123(4) 0.0482(16) Uani 1 1 d .
C16 C 0.5597(5) 0.8319(4) 0.2207(4) 0.0536(17) Uani 1 1 d .
C17 C 0.6331(5) 0.8878(4) 0.2891(4) 0.0554(18) Uani 1 1 d .
H17A H 0.6927 0.9123 0.2947 0.066 Uiso 1 1 calc R
C18 C 0.6189(4) 0.9079(4) 0.3498(4) 0.0507(17) Uani 1 1 d .
C19 C 0.5322(5) 0.8701(4) 0.3407(4) 0.0564(18) Uani 1 1 d .
H19A H 0.5224 0.8821 0.3818 0.068 Uiso 1 1 calc R
C20 C 0.4563(5) 0.8132(4) 0.2710(4) 0.0549(18) Uani 1 1 d .
H20A H 0.3966 0.7875 0.2654 0.066 Uiso 1 1 calc R
C21 C 0.4885(5) 0.9095(4) -0.0413(4) 0.0573(19) Uani 1 1 d .
C22 C 0.5104(5) 0.9406(4) -0.0817(4) 0.0588(19) Uani 1 1 d .
C23 C 0.5365(5) 0.9739(3) -0.1271(3) 0.0501(17) Uani 1 1 d .
C24 C 0.4807(5) 0.9898(4) -0.1765(4) 0.0553(17) Uani 1 1 d .
H24A H 0.4235 0.9772 -0.1794 0.066 Uiso 1 1 calc R
C25 C 0.5074(5) 1.0237(4) -0.2209(4) 0.0632(19) Uani 1 1 d .
H25A H 0.4686 1.0342 -0.2542 0.076 Uiso 1 1 calc R
C26 C 0.5910(5) 1.0428(4) -0.2178(4) 0.0556(17) Uani 1 1 d .
H26 H 0.6089 1.0657 -0.2491 0.067 Uiso 1 1 calc R
C27 C 0.6475(5) 1.0278(4) -0.1682(4) 0.0613(19) Uani 1 1 d .
C28 C 0.6194(5) 0.9930(4) -0.1237(4) 0.0568(18) Uani 1 1 d .
H28A H 0.6580 0.9822 -0.0904 0.068 Uiso 1 1 calc R
C29 C 0.7354(7) 1.0455(5) -0.1649(4) 0.073(2) Uani 1 1 d .
C30 C 0.8057(6) 1.0609(5) -0.1601(5) 0.079(3) Uani 1 1 d .
C31 C 0.8890(6) 1.0789(5) -0.1539(4) 0.080(2) Uani 1 1 d .
C32 C 0.9628(6) 1.0968(6) -0.1457(5) 0.089(3) Uani 1 1 d .
C33 C 1.0535(6) 1.1184(6) -0.1349(5) 0.090(3) Uani 1 1 d .
C34 C 1.0777(8) 1.1260(8) -0.1882(6) 0.140(5) Uani 1 1 d .
H34A H 1.0352 1.1203 -0.2329 0.168 Uiso 1 1 calc R
C35 C 1.1601(8) 1.1413(10) -0.1801(7) 0.173(7) Uani 1 1 d .
H35A H 1.1747 1.1445 -0.2188 0.208 Uiso 1 1 calc R
C36 C 1.2243(8) 1.1526(9) -0.1111(6) 0.155(5) Uani 1 1 d .
H36A H 1.2826 1.1637 -0.1040 0.186 Uiso 1 1 calc R
C37 C 1.2031(6) 1.1477(6) -0.0552(4) 0.086(3) Uani 1 1 d .
C38 C 1.1153(5) 1.1305(5) -0.0684(4) 0.071(2) Uani 1 1 d .
H38A H 1.0988 1.1274 -0.0305 0.085 Uiso 1 1 calc R
C39 C 1.2699(6) 1.1613(5) 0.0140(5) 0.079(2) Uani 1 1 d .
C40 C 1.3245(6) 1.1730(5) 0.0718(4) 0.067(2) Uani 1 1 d .
C41 C 1.5916(4) 1.2539(3) 0.3578(4) 0.0511(17) Uani 1 1 d .
H41A H 1.6565 1.2787 0.3686 0.061 Uiso 1 1 calc R
C42 C 1.5262(4) 1.2311(3) 0.2781(4) 0.0478(16) Uani 1 1 d .
C43 C 1.5501(4) 1.2437(3) 0.2228(4) 0.0484(16) Uani 1 1 d .
H43A H 1.6111 1.2664 0.2316 0.058 Uiso 1 1 calc R
C44 C 1.4798(4) 1.2213(3) 0.1544(4) 0.0479(16) Uani 1 1 d .
H44A H 1.4935 1.2279 0.1158 0.058 Uiso 1 1 calc R
C45 C 1.3915(4) 1.1901(3) 0.1413(4) 0.0487(16) Uani 1 1 d .
C46 C 1.3706(4) 1.1777(4) 0.1984(4) 0.0506(17) Uani 1 1 d .
H46A H 1.3097 1.1553 0.1898 0.061 Uiso 1 1 calc R
C47 C 1.4369(4) 1.1978(3) 0.2653(3) 0.0438(15) Uani 1 1 d .
C48 C 1.4228(4) 1.1900(3) 0.3309(3) 0.0438(15) Uani 1 1 d .
H48A H 1.3582 1.1655 0.3205 0.053 Uiso 1 1 calc R
C49 C 1.4859(4) 1.2739(3) 0.3915(3) 0.0404(14) Uani 1 1 d .
C50 C 1.4596(4) 1.3125(4) 0.4305(3) 0.0463(15) Uani 1 1 d .
H50A H 1.3978 1.2881 0.4198 0.056 Uiso 1 1 calc R
C51 C 1.5244(5) 1.3895(4) 0.4874(4) 0.0495(16) Uani 1 1 d .
C52 C 1.6131(5) 1.4259(4) 0.4968(3) 0.0542(18) Uani 1 1 d .
H52A H 1.6560 1.4788 0.5316 0.065 Uiso 1 1 calc R
C53 C 1.6404(5) 1.3865(4) 0.4563(4) 0.0545(17) Uani 1 1 d .
H53 H 1.7011 1.4111 0.4642 0.065 Uiso 1 1 calc R
C54 C 1.5733(4) 1.3079(3) 0.4029(3) 0.0459(16) Uani 1 1 d .
C55 C 1.5567(5) 1.1792(4) 0.3734(4) 0.0524(17) Uani 1 1 d .
C56 C 1.6084(4) 1.1462(4) 0.4010(3) 0.0496(16) Uani 1 1 d .
H56A H 1.6703 1.1706 0.4122 0.059 Uiso 1 1 calc R
C57 C 1.5663(4) 1.0777(4) 0.4110(3) 0.0491(16) Uani 1 1 d .
H57A H 1.6001 1.0549 0.4297 0.059 Uiso 1 1 calc R
C58 C 1.4757(4) 1.0413(4) 0.3945(3) 0.0496(16) Uani 1 1 d .
C59 C 1.4249(4) 1.0763(3) 0.3680(3) 0.0443(15) Uani 1 1 d .
H59A H 1.3633 1.0530 0.3577 0.053 Uiso 1 1 calc R
C60 C 1.4670(4) 1.1441(3) 0.3578(3) 0.0441(15) Uani 1 1 d .
C61 C 1.4312(4) 0.9675(4) 0.4027(3) 0.0469(16) Uani 1 1 d .
C62 C 1.3953(4) 0.9046(4) 0.4065(3) 0.0496(16) Uani 1 1 d .
C63 C 1.3552(4) 0.8255(4) 0.4046(4) 0.0507(16) Uani 1 1 d .
C64 C 1.4100(5) 0.7988(4) 0.4380(4) 0.0576(18) Uani 1 1 d .
H64A H 1.4741 0.8324 0.4634 0.069 Uiso 1 1 calc R
C65 C 1.3673(5) 0.7205(4) 0.4329(4) 0.0586(18) Uani 1 1 d .
H65A H 1.4039 0.7013 0.4552 0.070 Uiso 1 1 calc R
C66 C 1.2757(5) 0.6710(4) 0.3973(4) 0.065(2) Uani 1 1 d .
H66A H 1.2487 0.6183 0.3946 0.078 Uiso 1 1 calc R
C67 C 1.2236(4) 0.6989(4) 0.3656(4) 0.0629(19) Uani 1 1 d .
C68 C 1.2628(5) 0.7770(4) 0.3701(4) 0.0652(19) Uani 1 1 d .
H68A H 1.2254 0.7962 0.3494 0.078 Uiso 1 1 calc R
C69 C 1.1250(6) 0.6477(5) 0.3242(5) 0.080(2) Uani 1 1 d .
C70 C 1.0440(6) 0.6046(5) 0.2880(5) 0.078(2) Uani 1 1 d .
C71 C 0.9531(6) 0.5584(5) 0.2471(5) 0.079(2) Uani 1 1 d .
C72 C 0.8730(6) 0.5174(4) 0.2096(4) 0.067(2) Uani 1 1 d .
C73 C 0.7765(5) 0.4715(4) 0.1625(4) 0.0619(19) Uani 1 1 d .
C74 C 0.7295(5) 0.3883(4) 0.1275(4) 0.0620(19) Uani 1 1 d .
H74A H 0.7619 0.3618 0.1336 0.074 Uiso 1 1 calc R
C75 C 0.6362(5) 0.3447(4) 0.0843(4) 0.0609(19) Uani 1 1 d .
H75A H 0.6045 0.2886 0.0612 0.073 Uiso 1 1 calc R
C76 C 0.5895(5) 0.3840(4) 0.0751(4) 0.0643(19) Uani 1 1 d .
H76A H 0.5257 0.3542 0.0451 0.077 Uiso 1 1 calc R
C77 C 0.6339(5) 0.4658(4) 0.1087(3) 0.0508(16) Uani 1 1 d .
C78 C 0.7278(5) 0.5083(4) 0.1525(4) 0.0571(18) Uani 1 1 d .
H78A H 0.7590 0.5643 0.1761 0.069 Uiso 1 1 calc R
C79 C 0.5851(5) 0.5061(4) 0.1008(4) 0.067(2) Uani 1 1 d .
C80 C 0.5470(5) 0.5423(4) 0.0973(4) 0.068(2) Uani 1 1 d .
C81 C 0.6921(5) 0.9673(4) 0.4214(4) 0.0568(18) Uani 1 1 d .
C82 C 0.7476(5) 1.0138(4) 0.4799(4) 0.0527(17) Uani 1 1 d .
C83 C 0.8140(5) 1.0737(4) 0.5524(4) 0.0616(19) Uani 1 1 d .
C84 C 0.7955(5) 1.0658(5) 0.6104(4) 0.070(2) Uani 1 1 d .
H84A H 0.7404 1.0222 0.6016 0.083 Uiso 1 1 calc R
C85 C 0.8575(6) 1.1214(5) 0.6800(5) 0.077(2) Uani 1 1 d .
H85A H 0.8456 1.1146 0.7193 0.092 Uiso 1 1 calc R
C86 C 0.9365(5) 1.1865(5) 0.6947(4) 0.069(2) Uani 1 1 d .
H86A H 0.9771 1.2256 0.7432 0.082 Uiso 1 1 calc R
C87 C 0.9567(5) 1.1947(5) 0.6358(4) 0.063(2) Uani 1 1 d .
C88 C 0.8941(5) 1.1380(4) 0.5661(4) 0.0560(17) Uani 1 1 d .
H88A H 0.9063 1.1431 0.5265 0.067 Uiso 1 1 calc R
C89 C 1.0389(5) 1.2601(4) 0.6500(4) 0.065(2) Uani 1 1 d .
C90 C 1.1063(6) 1.3093(5) 0.6562(5) 0.074(2) Uani 1 1 d .
C91 C 1.1912(6) 1.3685(5) 0.6636(4) 0.072(2) Uani 1 1 d .
C92 C 1.2610(6) 1.4135(5) 0.6664(4) 0.069(2) Uani 1 1 d .
C93 C 1.3421(5) 1.4643(4) 0.6684(4) 0.0588(18) Uani 1 1 d .
C94 C 1.4000(5) 1.5457(4) 0.7198(4) 0.068(2) Uani 1 1 d .
H94A H 1.3827 1.5662 0.7527 0.082 Uiso 1 1 calc R
C95 C 1.4799(5) 1.5939(4) 0.7214(4) 0.067(2) Uani 1 1 d .
H95A H 1.5175 1.6476 0.7554 0.081 Uiso 1 1 calc R
C96 C 1.5066(5) 1.5651(4) 0.6735(4) 0.065(2) Uani 1 1 d .
H96A H 1.5628 1.5987 0.6759 0.078 Uiso 1 1 calc R
C97 C 1.4506(5) 1.4865(4) 0.6220(3) 0.0507(17) Uani 1 1 d .
C98 C 1.3703(5) 1.4373(4) 0.6203(4) 0.0569(18) Uani 1 1 d .
H98A H 1.3332 1.3838 0.5858 0.068 Uiso 1 1 calc R
C99 C 1.4771(4) 1.4546(4) 0.5721(4) 0.0507(16) Uani 1 1 d .
C100 C 1.5007(4) 1.4278(3) 0.5336(3) 0.0500(16) Uani 1 1 d .
C101 C 0.4538(4) 0.3108(4) 0.6576(4) 0.099(3) Uani 1 1 d GD
C102 C 0.3991(6) 0.3013(4) 0.6912(3) 0.101(3) Uani 1 1 d G
H10B H 0.4242 0.3347 0.7408 0.122 Uiso 1 1 calc R
C103 C 0.3076(6) 0.2427(5) 0.6522(5) 0.097(3) Uani 1 1 d GD
C104 C 0.2709(4) 0.1938(4) 0.5796(5) 0.112(3) Uani 1 1 d G
H10C H 0.2084 0.1538 0.5529 0.134 Uiso 1 1 calc R
C105 C 0.3256(6) 0.2033(4) 0.5459(3) 0.091(3) Uani 1 1 d GD
C106 C 0.4171(6) 0.2618(5) 0.5850(4) 0.091(3) Uani 1 1 d G
H10D H 0.4545 0.2684 0.5620 0.109 Uiso 1 1 calc R
C107 C 0.5526(6) 0.3751(7) 0.7034(6) 0.135(4) Uani 1 1 d D
H10E H 0.5637 0.4030 0.7524 0.203 Uiso 1 1 calc R
H10F H 0.5682 0.4128 0.6803 0.203 Uiso 1 1 calc R
H10G H 0.5899 0.3515 0.7072 0.203 Uiso 1 1 calc R
C108 C 0.2470(8) 0.2271(8) 0.6886(7) 0.150(5) Uani 1 1 d D
H10H H 0.2815 0.2664 0.7392 0.225 Uiso 1 1 calc R
H10I H 0.2253 0.1738 0.6885 0.225 Uiso 1 1 calc R
H10J H 0.1952 0.2312 0.6616 0.225 Uiso 1 1 calc R
C109 C 0.2897(9) 0.1566(6) 0.4637(6) 0.215(8) Uani 1 1 d D
H10K H 0.2250 0.1171 0.4413 0.322 Uiso 1 1 calc R
H10L H 0.3226 0.1300 0.4586 0.322 Uiso 1 1 calc R
H10M H 0.2989 0.1934 0.4390 0.322 Uiso 1 1 calc R
C110 C 0.1718(6) 0.5506(7) 0.1427(6) 0.179(4) Uani 1 1 d GDU
C111 C 0.1384(6) 0.5188(5) 0.0673(7) 0.178(4) Uani 1 1 d GU
H11A H 0.1268 0.4677 0.0437 0.213 Uiso 1 1 calc R
C112 C 0.1217(6) 0.5616(7) 0.0265(4) 0.170(4) Uani 1 1 d GDU
C113 C 0.1386(6) 0.6364(7) 0.0610(6) 0.165(4) Uani 1 1 d GU
H11B H 0.1273 0.6657 0.0331 0.198 Uiso 1 1 calc R
C114 C 0.1721(6) 0.6683(5) 0.1364(6) 0.164(4) Uani 1 1 d GDU
C115 C 0.1887(6) 0.6254(7) 0.1772(4) 0.163(4) Uani 1 1 d GU
H11C H 0.2116 0.6472 0.2288 0.196 Uiso 1 1 calc R
C116 C 0.1898(11) 0.5067(10) 0.1917(9) 0.219(6) Uani 1 1 d DU
H11D H 0.1764 0.4553 0.1619 0.329 Uiso 1 1 calc R
H11E H 0.1510 0.4985 0.2153 0.329 Uiso 1 1 calc R
H11F H 0.2534 0.5382 0.2293 0.329 Uiso 1 1 calc R
C117 C 0.0879(10) 0.5334(11) -0.0550(6) 0.234(7) Uani 1 1 d DU
H11G H 0.0784 0.5723 -0.0720 0.350 Uiso 1 1 calc R
H11H H 0.0306 0.4823 -0.0797 0.350 Uiso 1 1 calc R
H11I H 0.1328 0.5274 -0.0663 0.350 Uiso 1 1 calc R
C118 C 0.1859(9) 0.7469(7) 0.1744(7) 0.170(5) Uani 1 1 d DU
H11J H 0.1699 0.7691 0.1384 0.255 Uiso 1 1 calc R
H11K H 0.2495 0.7832 0.2114 0.255 Uiso 1 1 calc R
H11L H 0.1473 0.7397 0.1981 0.255 Uiso 1 1 calc R
C119 C 0.8506(5) 0.3109(6) 0.4318(5) 0.140(3) Uani 1 1 d GDU
C120 C 0.8126(5) 0.2593(4) 0.3599(6) 0.146(4) Uani 1 1 d GU
H12B H 0.8009 0.2069 0.3495 0.175 Uiso 1 1 calc R
C121 C 0.7916(5) 0.2843(6) 0.3032(4) 0.156(4) Uani 1 1 d GDU
C122 C 0.8087(5) 0.3610(6) 0.3185(5) 0.149(4) Uani 1 1 d GU
H12C H 0.7944 0.3781 0.2797 0.179 Uiso 1 1 calc R
C123 C 0.8467(5) 0.4126(4) 0.3904(6) 0.131(3) Uani 1 1 d GDU
C124 C 0.8677(5) 0.3876(5) 0.4470(4) 0.139(3) Uani 1 1 d GU
H12D H 0.8937 0.4228 0.4962 0.167 Uiso 1 1 calc R
C125 C 0.8810(8) 0.2923(8) 0.4985(6) 0.158(4) Uani 1 1 d DU
H12E H 0.8654 0.2371 0.4829 0.237 Uiso 1 1 calc R
H12F H 0.8507 0.3004 0.5268 0.237 Uiso 1 1 calc R
H12G H 0.9468 0.3275 0.5290 0.237 Uiso 1 1 calc R
C126 C 0.7599(11) 0.2361(10) 0.2247(6) 0.227(6) Uani 1 1 d DU
H12H H 0.7495 0.2656 0.1946 0.341 Uiso 1 1 calc R
H12I H 0.7034 0.1858 0.2068 0.341 Uiso 1 1 calc R
H12J H 0.8062 0.2256 0.2216 0.341 Uiso 1 1 calc R
C127 C 0.8574(9) 0.4934(7) 0.4067(9) 0.189(5) Uani 1 1 d DU
H12K H 0.8397 0.5019 0.3612 0.284 Uiso 1 1 calc R
H12L H 0.9207 0.5344 0.4413 0.284 Uiso 1 1 calc R
H12M H 0.8186 0.4962 0.4281 0.284 Uiso 1 1 calc R
C128 C 0.2075(9) 0.3554(11) 0.3688(10) 0.261(6) Uani 1 1 d GDU
C129 C 0.1853(12) 0.3145(9) 0.4116(10) 0.262(6) Uani 1 1 d GU
H12N H 0.2159 0.2887 0.4285 0.315 Uiso 1 1 calc R
C130 C 0.1183(14) 0.3113(9) 0.4296(8) 0.291(6) Uani 1 1 d GDU
C131 C 0.0734(9) 0.3491(12) 0.4048(11) 0.310(7) Uani 1 1 d GU
H13B H 0.0276 0.3469 0.4171 0.372 Uiso 1 1 calc R
C132 C 0.0956(13) 0.3900(10) 0.3620(10) 0.331(6) Uani 1 1 d GDU
C133 C 0.1626(14) 0.3931(9) 0.3440(8) 0.292(6) Uani 1 1 d GU
H13C H 0.1778 0.4211 0.3148 0.350 Uiso 1 1 calc R
C134 C 0.2856(10) 0.3662(11) 0.3560(10) 0.214(6) Uani 1 1 d DU
H13D H 0.3103 0.3368 0.3775 0.321 Uiso 1 1 calc R
H13E H 0.3325 0.4227 0.3789 0.321 Uiso 1 1 calc R
H13F H 0.2654 0.3463 0.3033 0.321 Uiso 1 1 calc R
C135 C 0.0857(16) 0.2513(13) 0.4619(13) 0.319(9) Uani 1 1 d DU
H13G H 0.0378 0.2525 0.4718 0.478 Uiso 1 1 calc R
H13H H 0.1363 0.2644 0.5076 0.478 Uiso 1 1 calc R
H13I H 0.0618 0.1982 0.4271 0.478 Uiso 1 1 calc R
C136 C 0.049(2) 0.435(2) 0.347(2) 0.505(9) Uani 1 1 d DU
H13J H 0.0022 0.4198 0.3622 0.758 Uiso 1 1 calc R
H13K H 0.0215 0.4230 0.2941 0.758 Uiso 1 1 calc R
H13L H 0.0937 0.4921 0.3737 0.758 Uiso 1 1 calc RU

loop_
_atom_site_aniso_label
_atom_site_aniso_U_11
_atom_site_aniso_U_22
_atom_site_aniso_U_33
_atom_site_aniso_U_23
_atom_site_aniso_U_13
_atom_site_aniso_U_12
C1 0.041(4) 0.044(4) 0.063(4) 0.024(3) 0.025(3) 0.014(3)
C2 0.065(5) 0.050(4) 0.053(4) 0.022(3) 0.029(4) 0.031(4)
C3 0.054(4) 0.050(4) 0.065(5) 0.013(4) 0.024(4) 0.034(4)
C4 0.072(5) 0.058(4) 0.070(5) 0.035(4) 0.047(4) 0.043(4)
C5 0.081(5) 0.045(4) 0.043(4) 0.018(3) 0.040(4) 0.038(4)
C6 0.062(4) 0.044(4) 0.073(5) 0.023(4) 0.036(4) 0.034(4)
C7 0.059(4) 0.041(4) 0.059(4) 0.024(3) 0.030(4) 0.026(3)
C8 0.060(4) 0.054(4) 0.067(5) 0.031(4) 0.043(4) 0.038(4)
C9 0.056(4) 0.053(4) 0.062(4) 0.029(3) 0.034(4) 0.032(4)
C10 0.064(5) 0.058(4) 0.046(4) 0.016(3) 0.026(4) 0.025(4)
C11 0.070(5) 0.059(4) 0.051(4) 0.018(4) 0.024(4) 0.039(4)
C12 0.075(5) 0.035(4) 0.076(5) 0.018(4) 0.027(4) 0.023(4)
C13 0.070(5) 0.045(4) 0.079(5) 0.029(4) 0.033(4) 0.028(4)
C14 0.061(5) 0.057(4) 0.059(4) 0.024(4) 0.032(4) 0.034(4)
C15 0.052(4) 0.043(4) 0.054(4) 0.024(3) 0.029(3) 0.023(3)
C16 0.053(4) 0.052(4) 0.066(5) 0.030(4) 0.028(4) 0.034(4)
C17 0.069(5) 0.062(4) 0.073(5) 0.044(4) 0.045(4) 0.049(4)
C18 0.047(4) 0.059(4) 0.072(5) 0.041(4) 0.036(4) 0.036(4)
C19 0.075(5) 0.060(4) 0.068(5) 0.039(4) 0.043(4) 0.048(4)
C20 0.062(5) 0.054(4) 0.076(5) 0.045(4) 0.041(4) 0.038(4)
C21 0.078(5) 0.038(4) 0.057(5) 0.004(3) 0.032(4) 0.039(4)
C22 0.084(5) 0.046(4) 0.057(5) 0.016(4) 0.038(4) 0.041(4)
C23 0.086(5) 0.037(3) 0.041(4) 0.021(3) 0.037(4) 0.035(4)
C24 0.070(5) 0.052(4) 0.050(4) 0.027(3) 0.030(4) 0.033(4)
C25 0.065(5) 0.064(5) 0.059(5) 0.022(4) 0.020(4) 0.040(4)
C26 0.062(5) 0.050(4) 0.052(4) 0.020(3) 0.024(4) 0.030(4)
C27 0.067(5) 0.058(4) 0.067(5) 0.020(4) 0.033(4) 0.040(4)
C28 0.075(5) 0.058(4) 0.051(4) 0.024(4) 0.033(4) 0.041(4)
C29 0.100(7) 0.078(5) 0.051(5) 0.034(4) 0.033(5) 0.053(5)
C30 0.061(5) 0.114(7) 0.088(6) 0.061(5) 0.047(5) 0.048(5)
C31 0.065(6) 0.108(7) 0.070(5) 0.049(5) 0.028(5) 0.044(5)
C32 0.070(6) 0.126(8) 0.084(6) 0.049(6) 0.039(5) 0.056(6)
C33 0.098(7) 0.159(9) 0.076(6) 0.080(6) 0.058(6) 0.090(7)
C34 0.121(9) 0.254(15) 0.106(8) 0.110(10) 0.057(7) 0.127(10)
C35 0.121(9) 0.38(2) 0.140(10) 0.173(13) 0.093(8) 0.169(13)
C36 0.144(10) 0.310(18) 0.101(8) 0.134(11) 0.082(8) 0.149(12)
C37 0.109(7) 0.138(8) 0.058(5) 0.071(5) 0.047(5) 0.083(6)
C38 0.074(5) 0.101(6) 0.075(5) 0.055(5) 0.049(5) 0.056(5)
C39 0.089(6) 0.101(7) 0.072(6) 0.047(5) 0.049(5) 0.056(5)
C40 0.090(6) 0.078(5) 0.058(5) 0.034(4) 0.043(5) 0.055(5)
C41 0.041(4) 0.039(3) 0.074(5) 0.027(3) 0.028(3) 0.019(3)
C42 0.056(4) 0.043(4) 0.066(4) 0.023(3) 0.035(4) 0.038(3)
C43 0.053(4) 0.033(3) 0.071(5) 0.021(3) 0.042(4) 0.022(3)
C44 0.058(4) 0.043(4) 0.054(4) 0.023(3) 0.032(4) 0.029(3)
C45 0.044(4) 0.042(4) 0.051(4) 0.014(3) 0.017(3) 0.020(3)
C46 0.053(4) 0.042(4) 0.074(5) 0.025(3) 0.042(4) 0.030(3)
C47 0.047(4) 0.035(3) 0.048(4) 0.009(3) 0.022(3) 0.023(3)
C48 0.058(4) 0.045(4) 0.052(4) 0.027(3) 0.035(3) 0.034(3)
C49 0.043(4) 0.039(3) 0.050(4) 0.021(3) 0.024(3) 0.027(3)
C50 0.051(4) 0.046(4) 0.057(4) 0.028(3) 0.031(3) 0.029(3)
C51 0.062(4) 0.042(4) 0.054(4) 0.026(3) 0.029(4) 0.031(3)
C52 0.077(5) 0.040(4) 0.040(4) 0.023(3) 0.026(4) 0.025(4)
C53 0.064(4) 0.045(4) 0.056(4) 0.024(3) 0.031(4) 0.026(4)
C54 0.060(4) 0.039(3) 0.056(4) 0.026(3) 0.033(3) 0.032(3)
C55 0.063(5) 0.042(4) 0.066(4) 0.020(3) 0.040(4) 0.032(3)
C56 0.044(4) 0.048(4) 0.058(4) 0.023(3) 0.024(3) 0.025(3)
C57 0.049(4) 0.047(4) 0.046(4) 0.011(3) 0.017(3) 0.028(3)
C58 0.057(4) 0.042(4) 0.047(4) 0.013(3) 0.022(3) 0.027(3)
C59 0.049(4) 0.031(3) 0.045(4) 0.007(3) 0.023(3) 0.017(3)
C60 0.038(4) 0.044(4) 0.047(4) 0.017(3) 0.019(3) 0.020(3)
C61 0.047(4) 0.045(4) 0.046(4) 0.014(3) 0.024(3) 0.022(3)
C62 0.042(4) 0.058(4) 0.049(4) 0.020(3) 0.025(3) 0.024(3)
C63 0.048(4) 0.051(4) 0.053(4) 0.025(3) 0.026(3) 0.022(3)
C64 0.057(4) 0.060(4) 0.061(4) 0.024(4) 0.030(4) 0.033(4)
C65 0.081(5) 0.047(4) 0.072(5) 0.033(4) 0.043(4) 0.042(4)
C66 0.054(5) 0.041(4) 0.087(6) 0.028(4) 0.029(4) 0.015(4)
C67 0.042(4) 0.045(4) 0.079(5) 0.028(4) 0.021(4) 0.010(3)
C68 0.066(5) 0.061(5) 0.069(5) 0.029(4) 0.026(4) 0.036(4)
C69 0.084(6) 0.056(5) 0.094(6) 0.037(5) 0.039(5) 0.031(5)
C70 0.058(5) 0.054(5) 0.086(6) 0.014(4) 0.014(5) 0.022(4)
C71 0.061(6) 0.068(5) 0.091(6) 0.030(5) 0.030(5) 0.026(5)
C72 0.071(6) 0.060(5) 0.070(5) 0.026(4) 0.035(5) 0.031(4)
C73 0.059(5) 0.057(4) 0.062(5) 0.021(4) 0.028(4) 0.026(4)
C74 0.063(5) 0.051(4) 0.059(5) 0.010(4) 0.022(4) 0.031(4)
C75 0.065(5) 0.048(4) 0.071(5) 0.023(4) 0.026(4) 0.036(4)
C76 0.070(5) 0.063(5) 0.045(4) 0.011(4) 0.017(4) 0.035(4)
C77 0.062(4) 0.042(4) 0.041(4) 0.013(3) 0.022(3) 0.024(3)
C78 0.076(5) 0.042(4) 0.052(4) 0.020(3) 0.028(4) 0.032(4)
C79 0.101(6) 0.053(4) 0.052(4) 0.019(4) 0.034(4) 0.046(5)
C80 0.086(5) 0.051(4) 0.057(5) 0.010(4) 0.028(4) 0.038(4)
C81 0.059(5) 0.070(5) 0.043(4) 0.030(4) 0.015(4) 0.039(4)
C82 0.050(4) 0.072(5) 0.057(5) 0.035(4) 0.029(4) 0.040(4)
C83 0.065(5) 0.070(5) 0.071(5) 0.041(4) 0.040(4) 0.041(4)
C84 0.068(5) 0.098(6) 0.065(5) 0.043(5) 0.034(5) 0.054(5)
C85 0.073(6) 0.108(7) 0.080(6) 0.062(6) 0.050(5) 0.051(5)
C86 0.063(5) 0.086(6) 0.054(5) 0.025(4) 0.015(4) 0.047(5)
C87 0.066(5) 0.094(6) 0.072(5) 0.051(5) 0.043(4) 0.061(5)
C88 0.061(5) 0.054(4) 0.047(4) 0.017(3) 0.022(4) 0.030(4)
C89 0.028(4) 0.063(5) 0.087(6) 0.020(4) 0.025(4) 0.016(4)
C90 0.061(5) 0.070(5) 0.096(6) 0.026(5) 0.044(5) 0.036(5)
C91 0.097(7) 0.073(5) 0.052(5) 0.010(4) 0.036(5) 0.056(5)
C92 0.071(6) 0.064(5) 0.077(5) 0.024(4) 0.050(5) 0.030(4)
C93 0.083(5) 0.043(4) 0.063(5) 0.021(4) 0.043(4) 0.036(4)
C94 0.096(6) 0.064(5) 0.080(5) 0.036(4) 0.058(5) 0.054(5)
C95 0.075(5) 0.047(4) 0.075(5) 0.013(4) 0.037(4) 0.032(4)
C96 0.092(6) 0.070(5) 0.082(5) 0.053(4) 0.061(5) 0.056(5)
C97 0.078(5) 0.033(3) 0.038(4) 0.016(3) 0.022(3) 0.030(4)
C98 0.071(5) 0.037(4) 0.050(4) 0.008(3) 0.020(4) 0.029(4)
C99 0.071(5) 0.040(4) 0.051(4) 0.023(3) 0.032(4) 0.032(4)
C100 0.076(5) 0.036(3) 0.046(4) 0.021(3) 0.033(4) 0.031(4)
C101 0.109(8) 0.118(8) 0.145(10) 0.101(8) 0.080(8) 0.083(7)
C102 0.140(10) 0.123(9) 0.103(8) 0.075(7) 0.067(8) 0.098(8)
C103 0.113(8) 0.121(8) 0.131(10) 0.092(8) 0.077(8) 0.086(7)
C104 0.133(9) 0.100(8) 0.114(9) 0.057(7) 0.052(8) 0.070(7)
C105 0.104(8) 0.085(7) 0.113(8) 0.063(6) 0.063(7) 0.053(6)
C106 0.132(9) 0.104(7) 0.092(7) 0.060(6) 0.073(7) 0.082(7)
C107 0.124(9) 0.179(12) 0.116(9) 0.096(9) 0.049(7) 0.080(9)
C108 0.190(12) 0.185(12) 0.231(15) 0.148(12) 0.159(12) 0.147(11)
C109 0.172(13) 0.054(7) 0.270(19) -0.043(9) 0.111(13) -0.018(7)
C110 0.179(6) 0.178(6) 0.172(6) 0.065(5) 0.081(5) 0.089(5)
C111 0.176(6) 0.187(7) 0.165(6) 0.062(5) 0.097(5) 0.081(5)
C112 0.163(6) 0.190(6) 0.161(6) 0.063(5) 0.096(5) 0.084(5)
C113 0.151(6) 0.184(6) 0.154(6) 0.066(5) 0.087(5) 0.072(5)
C114 0.149(5) 0.174(6) 0.164(6) 0.055(5) 0.083(5) 0.078(5)
C115 0.162(6) 0.166(6) 0.158(6) 0.064(5) 0.083(5) 0.077(5)
C116 0.227(9) 0.213(9) 0.208(9) 0.089(7) 0.085(7) 0.118(7)
C117 0.215(9) 0.261(10) 0.196(9) 0.062(7) 0.132(8) 0.086(7)
C118 0.170(8) 0.161(8) 0.174(8) 0.064(6) 0.072(6) 0.090(6)
C119 0.122(5) 0.156(6) 0.156(6) 0.070(5) 0.069(4) 0.080(4)
C120 0.130(5) 0.161(6) 0.153(6) 0.066(5) 0.067(5) 0.079(5)
C121 0.141(5) 0.163(6) 0.164(6) 0.057(5) 0.068(5) 0.085(5)
C122 0.125(5) 0.155(6) 0.162(6) 0.061(5) 0.070(5) 0.069(5)
C123 0.114(5) 0.141(6) 0.151(6) 0.068(5) 0.066(4) 0.069(4)
C124 0.116(5) 0.144(6) 0.159(6) 0.063(5) 0.063(5) 0.070(5)
C125 0.150(7) 0.174(8) 0.162(8) 0.085(6) 0.067(6) 0.092(6)
C126 0.217(9) 0.216(9) 0.214(10) 0.069(7) 0.069(7) 0.118(7)
C127 0.160(8) 0.173(8) 0.211(9) 0.075(7) 0.066(6) 0.085(6)
C128 0.258(7) 0.266(8) 0.276(8) 0.096(6) 0.134(6) 0.149(6)
C129 0.264(8) 0.274(8) 0.266(8) 0.101(6) 0.136(6) 0.149(6)
C130 0.294(8) 0.292(8) 0.287(8) 0.126(6) 0.134(6) 0.149(6)
C131 0.310(8) 0.311(8) 0.310(8) 0.132(6) 0.146(6) 0.160(6)
C132 0.326(8) 0.329(8) 0.336(8) 0.136(6) 0.153(6) 0.170(6)
C133 0.285(8) 0.294(8) 0.305(8) 0.115(6) 0.148(6) 0.153(6)
C134 0.207(9) 0.231(10) 0.227(9) 0.068(7) 0.125(7) 0.125(7)
C135 0.315(11) 0.321(12) 0.308(12) 0.139(9) 0.138(8) 0.158(8)
C136 0.507(10) 0.504(11) 0.525(11) 0.206(8) 0.244(8) 0.280(8)

loop_
_atom_type_symbol
_atom_type_description
_atom_type_scat_dispersion_real
_atom_type_scat_dispersion_imag
_atom_type_scat_source
C C 0.0033 0.0016 'International Tables Vol C Tables 4.2.6.8 and 6.1.1.4'
H H 0.0000 0.0000 'International Tables Vol C Tables 4.2.6.8 and 6.1.1.4'

loop_
_geom_angle_atom_site_label_1
_geom_angle_atom_site_label_2
_geom_angle_atom_site_label_3
_geom_angle
C15 C1 C2 105.6(5)
C15 C1 C14 104.9(5)
C2 C1 C14 105.2(5)
C15 C1 H1A 113.5
C2 C1 H1A 113.5
C14 C1 H1A 113.5
C3 C2 C7 120.0(6)
C3 C2 C1 127.2(6)
C7 C2 C1 112.7(6)
C2 C3 C4 120.6(7)
C2 C3 H3A 119.7
C4 C3 H3A 119.7
C5 C4 C3 118.8(6)
C5 C4 H4A 120.6
C3 C4 H4A 120.6
C4 C5 C6 122.2(6)
C4 C5 C21 121.2(6)
C6 C5 C21 116.6(6)
C7 C6 C5 117.5(6)
C7 C6 H6A 121.2
C5 C6 H6A 121.2
C6 C7 C2 120.8(6)
C6 C7 C8 125.5(6)
C2 C7 C8 113.7(6)
C16 C8 C9 104.3(5)
C16 C8 C7 105.1(5)
C9 C8 C7 105.9(5)
C16 C8 H8A 113.5
C9 C8 H8A 113.5
C7 C8 H8A 113.5
C10 C9 C14 119.9(6)
C10 C9 C8 125.1(6)
C14 C9 C8 115.1(6)
C9 C10 C11 118.8(7)
C9 C10 H10A 120.6
C11 C10 H10A 120.6
C12 C11 C80 120.6(7)
C12 C11 C10 119.5(6)
C80 C11 C10 119.7(7)
C11 C12 C13 120.9(6)
C11 C12 H12A 119.5
C13 C12 H12A 119.5
C14 C13 C12 118.6(7)
C14 C13 H13A 120.7
C12 C13 H13A 120.7
C13 C14 C9 122.2(6)
C13 C14 C1 125.9(6)
C9 C14 C1 111.8(6)
C20 C15 C16 121.3(6)
C20 C15 C1 125.6(6)
C16 C15 C1 113.1(6)
C15 C16 C17 119.9(6)
C15 C16 C8 114.6(6)
C17 C16 C8 125.6(6)
C16 C17 C18 120.3(6)
C16 C17 H17A 119.8
C18 C17 H17A 119.8
C19 C18 C17 118.7(7)
C19 C18 C81 118.7(6)
C17 C18 C81 122.6(6)
C18 C19 C20 121.8(7)
C18 C19 H19A 119.1
C20 C19 H19A 119.1
C15 C20 C19 117.9(6)
C15 C20 H20A 121.0
C19 C20 H20A 121.0
C22 C21 C5 177.4(6)
C21 C22 C23 177.8(7)
C22 C23 C28 120.4(6)
C22 C23 C24 120.9(7)
C28 C23 C24 118.7(6)
C25 C24 C23 120.6(7)
C25 C24 H24A 119.7
C23 C24 H24A 119.7
C24 C25 C26 121.0(7)
C24 C25 H25A 119.5
C26 C25 H25A 119.5
C27 C26 C25 118.8(7)
C27 C26 H26 120.6
C25 C26 H26 120.6
C26 C27 C28 119.8(7)
C26 C27 C29 120.1(7)
C28 C27 C29 120.1(7)
C23 C28 C27 121.2(6)
C23 C28 H28A 119.4
C27 C28 H28A 119.4
C30 C29 C27 177.9(9)
C29 C30 C31 179.5(9)
C32 C31 C30 177.3(10)
C31 C32 C33 179.4(10)
C34 C33 C38 119.8(8)
C34 C33 C32 122.3(8)
C38 C33 C32 117.9(7)
C33 C34 C35 122.6(9)
C33 C34 H34A 118.7
C35 C34 H34A 118.7
C34 C35 C36 117.8(10)
C34 C35 H35A 121.1
C36 C35 H35A 121.1
C37 C36 C35 121.2(10)
C37 C36 H36A 119.4
C35 C36 H36A 119.4
C36 C37 C38 117.5(8)
C36 C37 C39 119.9(9)
C38 C37 C39 122.6(7)
C33 C38 C37 121.0(7)
C33 C38 H38A 119.5
C37 C38 H38A 119.5
C40 C39 C37 179.1(9)
C39 C40 C45 177.7(9)
C54 C41 C55 104.4(5)
C54 C41 C42 104.1(5)
C55 C41 C42 106.6(5)
C54 C41 H41A 113.6
C55 C41 H41A 113.6
C42 C41 H41A 113.6
C47 C42 C43 121.6(6)
C47 C42 C41 112.1(6)
C43 C42 C41 126.3(6)
C44 C43 C42 117.0(6)
C44 C43 H43A 121.5
C42 C43 H43A 121.5
C45 C44 C43 122.2(6)
C45 C44 H44A 118.9
C43 C44 H44A 118.9
C44 C45 C40 119.1(6)
C44 C45 C46 118.8(6)
C40 C45 C46 122.1(6)
C47 C46 C45 120.7(6)
C47 C46 H46A 119.7
C45 C46 H46A 119.7
C46 C47 C42 119.8(6)
C46 C47 C48 125.1(6)
C42 C47 C48 115.1(6)
C47 C48 C49 105.1(5)
C47 C48 C60 105.4(5)
C49 C48 C60 103.5(5)
C47 C48 H48A 113.9
C49 C48 H48A 113.9
C60 C48 H48A 113.9
C50 C49 C54 122.0(6)
C50 C49 C48 124.8(5)
C54 C49 C48 113.2(5)
C49 C50 C51 120.1(6)
C49 C50 H50A 119.9
C51 C50 H50A 119.9
C52 C51 C100 121.0(6)
C52 C51 C50 117.7(6)
C100 C51 C50 121.3(6)
C51 C52 C53 122.1(6)
C51 C52 H52A 118.9
C53 C52 H52A 118.9
C52 C53 C54 117.3(6)
C52 C53 H53 121.4
C54 C53 H53 121.4
C49 C54 C53 120.5(6)
C49 C54 C41 114.7(5)
C53 C54 C41 124.8(6)
C60 C55 C56 120.8(6)
C60 C55 C41 114.0(6)
C56 C55 C41 125.2(6)
C57 C56 C55 118.1(6)
C57 C56 H56A 121.0
C55 C56 H56A 121.0
C56 C57 C58 121.5(6)
C56 C57 H57A 119.2
C58 C57 H57A 119.2
C57 C58 C59 119.6(6)
C57 C58 C61 121.0(6)
C59 C58 C61 119.4(6)
C60 C59 C58 118.4(6)
C60 C59 H59A 120.8
C58 C59 H59A 120.8
C59 C60 C55 121.5(6)
C59 C60 C48 125.1(5)
C55 C60 C48 113.4(5)
C62 C61 C58 176.4(7)
C61 C62 C63 172.9(7)
C68 C63 C64 120.3(6)
C68 C63 C62 119.6(6)
C64 C63 C62 120.1(6)
C63 C64 C65 117.7(6)
C63 C64 H64A 121.1
C65 C64 H64A 121.1
C66 C65 C64 122.6(6)
C66 C65 H65A 118.7
C64 C65 H65A 118.7
C65 C66 C67 118.4(6)
C65 C66 H66A 120.8
C67 C66 H66A 120.8
C66 C67 C68 121.2(6)
C66 C67 C69 120.9(6)
C68 C67 C69 117.9(7)
C63 C68 C67 119.8(7)
C63 C68 H68A 120.1
C67 C68 H68A 120.1
C70 C69 C67 177.7(10)
C69 C70 C71 178.1(9)
C72 C71 C70 178.7(9)
C71 C72 C73 176.5(8)
C78 C73 C74 118.5(7)
C78 C73 C72 120.3(6)
C74 C73 C72 121.2(7)
C75 C74 C73 120.5(7)
C75 C74 H74A 119.8
C73 C74 H74A 119.8
C76 C75 C74 119.3(6)
C76 C75 H75A 120.4
C74 C75 H75A 120.4
C75 C76 C77 121.5(7)
C75 C76 H76A 119.2
C77 C76 H76A 119.2
C76 C77 C78 118.1(6)
C76 C77 C79 121.4(6)
C78 C77 C79 120.5(6)
C73 C78 C77 122.1(6)
C73 C78 H78A 119.0
C77 C78 H78A 119.0
C80 C79 C77 177.1(8)
C79 C80 C11 176.5(8)
C82 C81 C18 176.6(8)
C81 C82 C83 177.1(7)
C88 C83 C84 119.6(7)
C88 C83 C82 122.4(7)
C84 C83 C82 117.9(7)
C85 C84 C83 119.4(8)
C85 C84 H84A 120.3
C83 C84 H84A 120.3
C84 C85 C86 122.1(8)
C84 C85 H85A 119.0
C86 C85 H85A 119.0
C85 C86 C87 119.0(7)
C85 C86 H86A 120.5
C87 C86 H86A 120.5
C88 C87 C89 121.6(7)
C88 C87 C86 118.4(7)
C89 C87 C86 120.0(7)
C87 C88 C83 121.5(7)
C87 C88 H88A 119.2
C83 C88 H88A 119.2
C90 C89 C87 173.6(8)
C89 C90 C91 178.0(8)
C92 C91 C90 175.6(8)
C91 C92 C93 178.6(8)
C92 C93 C98 120.8(6)
C92 C93 C94 121.7(6)
C98 C93 C94 117.5(7)
C95 C94 C93 120.4(7)
C95 C94 H94A 119.8
C93 C94 H94A 119.8
C94 C95 C96 120.7(7)
C94 C95 H95A 119.6
C96 C95 H95A 119.6
C95 C96 C97 120.0(7)
C95 C96 H96A 120.0
C97 C96 H96A 120.0
C98 C97 C96 119.7(6)
C98 C97 C99 119.0(6)
C96 C97 C99 121.2(7)
C97 C98 C93 121.6(6)
C97 C98 H98A 119.2
C93 C98 H98A 119.2
C100 C99 C97 177.1(7)
C99 C100 C51 175.3(7)
C102 C101 C106 120.0
C102 C101 C107 117.1(8)
C106 C101 C107 122.9(8)
C101 C102 C103 120.0
C101 C102 H10B 120.0
C103 C102 H10B 120.0
C104 C103 C102 120.0
C104 C103 C108 118.5(9)
C102 C103 C108 121.4(9)
C103 C104 C105 120.0
C103 C104 H10C 120.0
C105 C104 H10C 120.0
C106 C105 C104 120.0
C106 C105 C109 115.9(8)
C104 C105 C109 123.9(8)
C105 C106 C101 120.0
C105 C106 H10D 120.0
C101 C106 H10D 120.0
C101 C107 H10E 109.5
C101 C107 H10F 109.5
H10E C107 H10F 109.5
C101 C107 H10G 109.5
H10E C107 H10G 109.5
H10F C107 H10G 109.5
C103 C108 H10H 109.5
C103 C108 H10I 109.5
H10H C108 H10I 109.5
C103 C108 H10J 109.5
H10H C108 H10J 109.5
H10I C108 H10J 109.5
C105 C109 H10K 109.5
C105 C109 H10L 109.5
H10K C109 H10L 109.5
C105 C109 H10M 109.5
H10K C109 H10M 109.5
H10L C109 H10M 109.5
C111 C110 C115 120.0
C111 C110 C116 123.5(11)
C115 C110 C116 116.5(11)
C112 C111 C110 120.0
C112 C111 H11A 120.0
C110 C111 H11A 120.0
C111 C112 C113 120.0
C111 C112 C117 124.1(12)
C113 C112 C117 115.8(12)
C112 C113 C114 120.0
C112 C113 H11B 120.0
C114 C113 H11B 120.0
C115 C114 C113 120.0
C115 C114 C118 119.0(11)
C113 C114 C118 120.9(11)
C114 C115 C110 120.0
C114 C115 H11C 120.0
C110 C115 H11C 120.0
C110 C116 H11D 109.5
C110 C116 H11E 109.5
H11D C116 H11E 109.5
C110 C116 H11F 109.5
H11D C116 H11F 109.5
H11E C116 H11F 109.5
C112 C117 H11G 109.5
C112 C117 H11H 109.5
H11G C117 H11H 109.5
C112 C117 H11I 109.5
H11G C117 H11I 109.5
H11H C117 H11I 109.5
C114 C118 H11J 109.5
C114 C118 H11K 109.5
H11J C118 H11K 109.5
C114 C118 H11L 109.5
H11J C118 H11L 109.5
H11K C118 H11L 109.5
C120 C119 C124 120.0
C120 C119 C125 125.1(9)
C124 C119 C125 114.8(9)
C121 C120 C119 120.0
C121 C120 H12B 120.0
C119 C120 H12B 120.0
C120 C121 C122 120.0
C120 C121 C126 123.9(10)
C122 C121 C126 115.8(10)
C123 C122 C121 120.0
C123 C122 H12C 120.0
C121 C122 H12C 120.0
C122 C123 C124 120.0
C122 C123 C127 120.2(10)
C124 C123 C127 119.6(10)
C123 C124 C119 120.0
C123 C124 H12D 120.0
C119 C124 H12D 120.0
C119 C125 H12E 109.5
C119 C125 H12F 109.5
H12E C125 H12F 109.5
C119 C125 H12G 109.5
H12E C125 H12G 109.5
H12F C125 H12G 109.5
C121 C126 H12H 109.5
C121 C126 H12I 109.5
H12H C126 H12I 109.5
C121 C126 H12J 109.5
H12H C126 H12J 109.5
H12I C126 H12J 109.5
C123 C127 H12K 109.5
C123 C127 H12L 109.5
H12K C127 H12L 109.5
C123 C127 H12M 109.5
H12K C127 H12M 109.5
H12L C127 H12M 109.5
C129 C128 C133 120.0
C129 C128 C134 120(2)
C133 C128 C134 120(2)
C128 C129 C130 120.0
C128 C129 H12N 120.0
C130 C129 H12N 120.0
C129 C130 C131 120.0
C129 C130 C135 115(2)
C131 C130 C135 123(2)
C132 C131 C130 120.0
C132 C131 H13B 120.0
C130 C131 H13B 120.0
C133 C132 C131 120.0
C133 C132 C136 126(3)
C131 C132 C136 114(3)
C132 C133 C128 120.0
C132 C133 H13C 120.0
C128 C133 H13C 120.0
C128 C134 H13D 109.5
C128 C134 H13E 109.5
H13D C134 H13E 109.5
C128 C134 H13F 109.5
H13D C134 H13F 109.5
H13E C134 H13F 109.5
C130 C135 H13G 109.5
C130 C135 H13H 109.5
H13G C135 H13H 109.5
C130 C135 H13I 109.5
H13G C135 H13I 109.5
H13H C135 H13I 109.5
C132 C136 H13J 109.5
C132 C136 H13K 109.5
H13J C136 H13K 109.5
C132 C136 H13L 109.5
H13J C136 H13L 109.5
H13K C136 H13L 109.5

loop_
_geom_bond_atom_site_label_1
_geom_bond_atom_site_label_2
_geom_bond_distance
C1 C15 1.520(9)
C1 C2 1.526(9)
C1 C14 1.570(9)
C1 H1A 1.0000
C2 C3 1.377(9)
C2 C7 1.407(9)
C3 C4 1.388(9)
C3 H3A 0.9500
C4 C5 1.369(8)
C4 H4A 0.9500
C5 C6 1.424(9)
C5 C21 1.462(10)
C6 C7 1.369(9)
C6 H6A 0.9500
C7 C8 1.526(9)
C8 C16 1.502(9)
C8 C9 1.519(9)
C8 H8A 1.0000
C9 C10 1.375(9)
C9 C14 1.381(8)
C10 C11 1.434(9)
C10 H10A 0.9500
C11 C12 1.381(9)
C11 C80 1.428(10)
C12 C13 1.385(9)
C12 H12A 0.9500
C13 C14 1.380(9)
C13 H13A 0.9500
C15 C20 1.381(9)
C15 C16 1.389(8)
C16 C17 1.398(9)
C17 C18 1.410(9)
C17 H17A 0.9500
C18 C19 1.374(8)
C18 C81 1.450(10)
C19 C20 1.430(9)
C19 H19A 0.9500
C20 H20A 0.9500
C21 C22 1.233(9)
C22 C23 1.381(10)
C23 C28 1.382(9)
C23 C24 1.392(9)
C24 C25 1.369(9)
C24 H24A 0.9500
C25 C26 1.396(9)
C25 H25A 0.9500
C26 C27 1.389(9)
C26 H26 0.9500
C27 C28 1.389(9)
C27 C29 1.478(11)
C28 H28A 0.9500
C29 C30 1.162(10)
C30 C31 1.372(12)
C31 C32 1.189(10)
C32 C33 1.460(11)
C33 C34 1.355(12)
C33 C38 1.373(10)
C34 C35 1.356(12)
C34 H34A 0.9500
C35 C36 1.434(13)
C35 H35A 0.9500
C36 C37 1.371(11)
C36 H36A 0.9500
C37 C38 1.417(10)
C37 C39 1.441(11)
C38 H38A 0.9500
C39 C40 1.192(10)
C40 C45 1.421(10)
C41 C54 1.525(8)
C41 C55 1.528(8)
C41 C42 1.536(9)
C41 H41A 1.0000
C42 C47 1.391(8)
C42 C43 1.413(8)
C43 C44 1.401(9)
C43 H43A 0.9500
C44 C45 1.374(8)
C44 H44A 0.9500
C45 C46 1.422(9)
C46 C47 1.360(9)
C46 H46A 0.9500
C47 C48 1.520(8)
C48 C49 1.537(8)
C48 C60 1.540(8)
C48 H48A 1.0000
C49 C50 1.362(8)
C49 C54 1.369(8)
C50 C51 1.426(8)
C50 H50A 0.9500
C51 C52 1.403(9)
C51 C100 1.419(9)
C52 C53 1.405(9)
C52 H52A 0.9500
C53 C54 1.427(8)
C53 H53 0.9500
C55 C60 1.379(8)
C55 C56 1.416(8)
C56 C57 1.377(8)
C56 H56A 0.9500
C57 C58 1.390(8)
C57 H57A 0.9500
C58 C59 1.432(8)
C58 C61 1.451(9)
C59 C60 1.368(8)
C59 H59A 0.9500
C61 C62 1.199(8)
C62 C63 1.441(9)
C63 C68 1.371(9)
C63 C64 1.391(9)
C64 C65 1.406(9)
C64 H64A 0.9500
C65 C66 1.362(9)
C65 H65A 0.9500
C66 C67 1.363(9)
C66 H66A 0.9500
C67 C68 1.402(9)
C67 C69 1.462(11)
C68 H68A 0.9500
C69 C70 1.205(10)
C70 C71 1.350(11)
C71 C72 1.194(10)
C72 C73 1.441(10)
C73 C78 1.376(9)
C73 C74 1.411(9)
C74 C75 1.387(9)
C74 H74A 0.9500
C75 C76 1.387(9)
C75 H75A 0.9500
C76 C77 1.387(9)
C76 H76A 0.9500
C77 C78 1.397(9)
C77 C79 1.435(10)
C78 H78A 0.9500
C79 C80 1.204(9)
C81 C82 1.159(9)
C82 C83 1.440(10)
C83 C88 1.383(9)
C83 C84 1.400(9)
C84 C85 1.368(11)
C84 H84A 0.9500
C85 C86 1.371(10)
C85 H85A 0.9500
C86 C87 1.434(10)
C86 H86A 0.9500
C87 C88 1.378(9)
C87 C89 1.414(10)
C88 H88A 0.9500
C89 C90 1.164(9)
C90 C91 1.451(12)
C91 C92 1.198(10)
C92 C93 1.395(10)
C93 C98 1.405(9)
C93 C94 1.439(10)
C94 C95 1.368(9)
C94 H94A 0.9500
C95 C96 1.394(9)
C95 H95A 0.9500
C96 C97 1.402(9)
C96 H96A 0.9500
C97 C98 1.379(9)
C97 C99 1.451(9)
C98 H98A 0.9500
C99 C100 1.186(8)
C101 C102 1.3900
C101 C106 1.3900
C101 C107 1.510(8)
C102 C103 1.3900
C102 H10B 0.9500
C103 C104 1.3900
C103 C108 1.524(8)
C104 C105 1.3900
C104 H10C 0.9500
C105 C106 1.3900
C105 C109 1.551(9)
C106 H10D 0.9500
C107 H10E 0.9800
C107 H10F 0.9800
C107 H10G 0.9800
C108 H10H 0.9800
C108 H10I 0.9800
C108 H10J 0.9800
C109 H10K 0.9800
C109 H10L 0.9800
C109 H10M 0.9800
C110 C111 1.3900
C110 C115 1.3900
C110 C116 1.533(9)
C111 C112 1.3900
C111 H11A 0.9500
C112 C113 1.3900
C112 C117 1.507(9)
C113 C114 1.3900
C113 H11B 0.9500
C114 C115 1.3900
C114 C118 1.501(8)
C115 H11C 0.9500
C116 H11D 0.9800
C116 H11E 0.9800
C116 H11F 0.9800
C117 H11G 0.9800
C117 H11H 0.9800
C117 H11I 0.9800
C118 H11J 0.9800
C118 H11K 0.9800
C118 H11L 0.9800
C119 C120 1.3900
C119 C124 1.3900
C119 C125 1.516(8)
C120 C121 1.3900
C120 H12B 0.9500
C121 C122 1.3900
C121 C126 1.508(9)
C122 C123 1.3900
C122 H12C 0.9500
C123 C124 1.3900
C123 C127 1.514(9)
C124 H12D 0.9500
C125 H12E 0.9800
C125 H12F 0.9800
C125 H12G 0.9800
C126 H12H 0.9800
C126 H12I 0.9800
C126 H12J 0.9800
C127 H12K 0.9800
C127 H12L 0.9800
C127 H12M 0.9800
C128 C129 1.3900
C128 C133 1.3900
C128 C134 1.487(9)
C129 C130 1.3900
C129 H12N 0.9500
C130 C131 1.3900
C130 C135 1.516(10)
C131 C132 1.3900
C131 H13B 0.9500
C132 C133 1.3900
C132 C136 1.500(10)
C133 H13C 0.9500
C134 H13D 0.9800
C134 H13E 0.9800
C134 H13F 0.9800
C135 H13G 0.9800
C135 H13H 0.9800
C135 H13I 0.9800
C136 H13J 0.9800
C136 H13K 0.9800
C136 H13L 0.9800

loop_
_geom_torsion_atom_site_label_1
_geom_torsion_atom_site_label_2
_geom_torsion_atom_site_label_3
_geom_torsion_atom_site_label_4
_geom_torsion
C15 C1 C2 C3 -124.7(7)
C14 C1 C2 C3 124.7(7)
C15 C1 C2 C7 55.7(7)
C14 C1 C2 C7 -54.9(7)
C7 C2 C3 C4 2.0(10)
C1 C2 C3 C4 -177.6(6)
C2 C3 C4 C5 0.0(9)
C3 C4 C5 C6 -1.5(9)
C3 C4 C5 C21 175.7(6)
C4 C5 C6 C7 0.8(9)
C21 C5 C6 C7 -176.5(5)
C5 C6 C7 C2 1.2(9)
C5 C6 C7 C8 179.0(6)
C3 C2 C7 C6 -2.7(10)
C1 C2 C7 C6 177.0(6)
C3 C2 C7 C8 179.3(6)
C1 C2 C7 C8 -1.1(8)
C6 C7 C8 C16 127.8(7)
C2 C7 C8 C16 -54.3(7)
C6 C7 C8 C9 -122.2(7)
C2 C7 C8 C9 55.7(7)
C16 C8 C9 C10 -121.4(7)
C7 C8 C9 C10 128.0(7)
C16 C8 C9 C14 57.6(7)
C7 C8 C9 C14 -53.0(7)
C14 C9 C10 C11 -2.8(10)
C8 C9 C10 C11 176.1(6)
C9 C10 C11 C12 4.2(10)
C9 C10 C11 C80 -171.5(6)
C80 C11 C12 C13 172.3(7)
C10 C11 C12 C13 -3.3(11)
C11 C12 C13 C14 0.9(11)
C12 C13 C14 C9 0.6(11)
C12 C13 C14 C1 -174.2(6)
C10 C9 C14 C13 0.4(10)
C8 C9 C14 C13 -178.6(6)
C10 C9 C14 C1 175.8(6)
C8 C9 C14 C1 -3.2(8)
C15 C1 C14 C13 121.9(7)
C2 C1 C14 C13 -127.0(7)
C15 C1 C14 C9 -53.3(7)
C2 C1 C14 C9 57.8(7)
C2 C1 C15 C20 126.9(6)
C14 C1 C15 C20 -122.3(6)
C2 C1 C15 C16 -54.8(7)
C14 C1 C15 C16 56.0(6)
C20 C15 C16 C17 -3.0(9)
C1 C15 C16 C17 178.6(5)
C20 C15 C16 C8 177.0(5)
C1 C15 C16 C8 -1.4(8)
C9 C8 C16 C15 -55.2(7)
C7 C8 C16 C15 56.0(7)
C9 C8 C16 C17 124.8(7)
C7 C8 C16 C17 -124.0(6)
C15 C16 C17 C18 0.8(9)
C8 C16 C17 C18 -179.2(6)
C16 C17 C18 C19 1.7(9)
C16 C17 C18 C81 -178.0(6)
C17 C18 C19 C20 -2.1(9)
C81 C18 C19 C20 177.5(6)
C16 C15 C20 C19 2.5(9)
C1 C15 C20 C19 -179.3(6)
C18 C19 C20 C15 0.1(9)
C4 C5 C21 C22 -105(17)
C6 C5 C21 C22 72(18)
C5 C21 C22 C23 -31(35)
C21 C22 C23 C28 -37(22)
C21 C22 C23 C24 144(21)
C22 C23 C24 C25 179.2(6)
C28 C23 C24 C25 0.2(9)
C23 C24 C25 C26 0.1(10)
C24 C25 C26 C27 -0.7(10)
C25 C26 C27 C28 1.1(10)
C25 C26 C27 C29 178.5(6)
C22 C23 C28 C27 -178.9(6)
C24 C23 C28 C27 0.2(9)
C26 C27 C28 C23 -0.9(10)
C29 C27 C28 C23 -178.2(6)
C26 C27 C29 C30 124(24)
C28 C27 C29 C30 -59(25)
C27 C29 C30 C31 51(100)
C29 C30 C31 C32 -59(100)
C30 C31 C32 C33 60(100)
C31 C32 C33 C34 161(100)
C31 C32 C33 C38 -18(100)
C38 C33 C34 C35 3.5(19)
C32 C33 C34 C35 -175.9(13)
C33 C34 C35 C36 -2(2)
C34 C35 C36 C37 0(2)
C35 C36 C37 C38 0.3(19)
C35 C36 C37 C39 -178.4(12)
C34 C33 C38 C37 -2.7(15)
C32 C33 C38 C37 176.7(8)
C36 C37 C38 C33 0.8(15)
C39 C37 C38 C33 179.5(9)
C36 C37 C39 C40 154(100)
C38 C37 C39 C40 -24(71)
C37 C39 C40 C45 -82(77)
C54 C41 C42 C47 -55.1(6)
C55 C41 C42 C47 54.9(6)
C54 C41 C42 C43 122.6(6)
C55 C41 C42 C43 -127.4(6)
C47 C42 C43 C44 0.1(8)
C41 C42 C43 C44 -177.3(5)
C42 C43 C44 C45 1.5(8)
C43 C44 C45 C40 176.4(6)
C43 C44 C45 C46 -2.1(9)
C39 C40 C45 C44 -62(21)
C39 C40 C45 C46 117(20)
C44 C45 C46 C47 1.2(9)
C40 C45 C46 C47 -177.3(6)
C45 C46 C47 C42 0.3(8)
C45 C46 C47 C48 177.7(5)
C43 C42 C47 C46 -1.0(8)
C41 C42 C47 C46 176.7(5)
C43 C42 C47 C48 -178.6(5)
C41 C42 C47 C48 -0.9(7)
C46 C47 C48 C49 -122.4(6)
C42 C47 C48 C49 55.1(6)
C46 C47 C48 C60 128.6(6)
C42 C47 C48 C60 -53.9(6)
C47 C48 C49 C50 127.4(6)
C60 C48 C49 C50 -122.2(6)
C47 C48 C49 C54 -51.9(6)
C60 C48 C49 C54 58.5(6)
C54 C49 C50 C51 -2.8(9)
C48 C49 C50 C51 178.0(5)
C49 C50 C51 C52 5.5(8)
C49 C50 C51 C100 -173.7(6)
C100 C51 C52 C53 174.0(6)
C50 C51 C52 C53 -5.1(9)
C51 C52 C53 C54 1.9(9)
C50 C49 C54 C53 -0.6(9)
C48 C49 C54 C53 178.8(5)
C50 C49 C54 C41 176.2(5)
C48 C49 C54 C41 -4.5(7)
C52 C53 C54 C49 1.0(9)
C52 C53 C54 C41 -175.4(6)
C55 C41 C54 C49 -52.7(7)
C42 C41 C54 C49 58.9(6)
C55 C41 C54 C53 123.8(6)
C42 C41 C54 C53 -124.5(6)
C54 C41 C55 C60 56.4(7)
C42 C41 C55 C60 -53.4(7)
C54 C41 C55 C56 -123.9(6)
C42 C41 C55 C56 126.3(6)
C60 C55 C56 C57 0.7(9)
C41 C55 C56 C57 -179.0(6)
C55 C56 C57 C58 0.3(9)
C56 C57 C58 C59 -1.5(9)
C56 C57 C58 C61 177.6(6)
C57 C58 C59 C60 1.7(9)
C61 C58 C59 C60 -177.3(5)
C58 C59 C60 C55 -0.8(9)
C58 C59 C60 C48 -179.0(5)
C56 C55 C60 C59 -0.4(9)
C41 C55 C60 C59 179.3(6)
C56 C55 C60 C48 178.0(5)
C41 C55 C60 C48 -2.2(8)
C47 C48 C60 C59 -126.0(6)
C49 C48 C60 C59 123.8(6)
C47 C48 C60 C55 55.6(7)
C49 C48 C60 C55 -54.6(6)
C57 C58 C61 C62 -63(12)
C59 C58 C61 C62 116(12)
C58 C61 C62 C63 3(16)
C61 C62 C63 C68 -107(6)
C61 C62 C63 C64 73(6)
C68 C63 C64 C65 2.0(10)
C62 C63 C64 C65 -178.4(6)
C63 C64 C65 C66 -0.4(10)
C64 C65 C66 C67 -0.1(11)
C65 C66 C67 C68 -0.9(12)
C65 C66 C67 C69 177.6(7)
C64 C63 C68 C67 -3.0(11)
C62 C63 C68 C67 177.4(7)
C66 C67 C68 C63 2.5(12)
C69 C67 C68 C63 -176.1(7)
C66 C67 C69 C70 -86(21)
C68 C67 C69 C70 93(21)
C67 C69 C70 C71 -95(37)
C69 C70 C71 C72 79(51)
C70 C71 C72 C73 -60(44)
C71 C72 C73 C78 -41(15)
C71 C72 C73 C74 141(14)
C78 C73 C74 C75 -0.3(10)
C72 C73 C74 C75 177.8(7)
C73 C74 C75 C76 0.7(11)
C74 C75 C76 C77 -0.6(11)
C75 C76 C77 C78 0.0(10)
C75 C76 C77 C79 -178.1(6)
C74 C73 C78 C77 -0.3(10)
C72 C73 C78 C77 -178.4(6)
C76 C77 C78 C73 0.4(10)
C79 C77 C78 C73 178.6(6)
C76 C77 C79 C80 148(17)
C78 C77 C79 C80 -30(17)
C77 C79 C80 C11 -22(28)
C12 C11 C80 C79 -103(14)
C10 C11 C80 C79 73(14)
C19 C18 C81 C82 5(12)
C17 C18 C81 C82 -176(100)
C18 C81 C82 C83 -61(23)
C81 C82 C83 C88 -98(16)
C81 C82 C83 C84 82(16)
C88 C83 C84 C85 -0.8(10)
C82 C83 C84 C85 179.5(7)
C83 C84 C85 C86 2.3(11)
C84 C85 C86 C87 -3.0(11)
C85 C86 C87 C88 2.3(10)
C85 C86 C87 C89 -178.1(7)
C89 C87 C88 C83 179.5(6)
C86 C87 C88 C83 -0.8(10)
C84 C83 C88 C87 0.1(10)
C82 C83 C88 C87 179.8(6)
C88 C87 C89 C90 -31(8)
C86 C87 C89 C90 149(7)
C87 C89 C90 C91 -44(30)
C89 C90 C91 C92 33(33)
C90 C91 C92 C93 -1(51)
C91 C92 C93 C98 8(43)
C91 C92 C93 C94 -172(100)
C92 C93 C94 C95 178.9(7)
C98 C93 C94 C95 -0.7(10)
C93 C94 C95 C96 -0.1(11)
C94 C95 C96 C97 1.4(11)
C95 C96 C97 C98 -1.9(10)
C95 C96 C97 C99 -179.3(6)
C96 C97 C98 C93 1.1(10)
C99 C97 C98 C93 178.6(6)
C92 C93 C98 C97 -179.4(7)
C94 C93 C98 C97 0.2(10)
C98 C97 C99 C100 -91(14)
C96 C97 C99 C100 86(14)
C97 C99 C100 C51 67(20)
C52 C51 C100 C99 -142(9)
C50 C51 C100 C99 37(9)
C106 C101 C102 C103 0.0
C107 C101 C102 C103 -179.6(6)
C101 C102 C103 C104 0.0
C101 C102 C103 C108 176.1(6)
C102 C103 C104 C105 0.0
C108 C103 C104 C105 -176.2(6)
C103 C104 C105 C106 0.0
C103 C104 C105 C109 -174.6(9)
C104 C105 C106 C101 0.0
C109 C105 C106 C101 175.1(8)
C102 C101 C106 C105 0.0
C107 C101 C106 C105 179.6(7)
C115 C110 C111 C112 0.0
C116 C110 C111 C112 178.3(11)
C110 C111 C112 C113 0.0
C110 C111 C112 C117 178.3(10)
C111 C112 C113 C114 0.0
C117 C112 C113 C114 -178.4(9)
C112 C113 C114 C115 0.0
C112 C113 C114 C118 -176.5(9)
C113 C114 C115 C110 0.0
C118 C114 C115 C110 176.6(9)
C111 C110 C115 C114 0.0
C116 C110 C115 C114 -178.5(10)
C124 C119 C120 C121 0.0
C125 C119 C120 C121 -176.6(8)
C119 C120 C121 C122 0.0
C119 C120 C121 C126 173.0(10)
C120 C121 C122 C123 0.0
C126 C121 C122 C123 -173.6(10)
C121 C122 C123 C124 0.0
C121 C122 C123 C127 -174.3(9)
C122 C123 C124 C119 0.0
C127 C123 C124 C119 174.3(9)
C120 C119 C124 C123 0.0
C125 C119 C124 C123 176.9(8)
C133 C128 C129 C130 0.0
C134 C128 C129 C130 173.4(14)
C128 C129 C130 C131 0.0
C128 C129 C130 C135 167.3(16)
C129 C130 C131 C132 0.0
C135 C130 C131 C132 -166.3(17)
C130 C131 C132 C133 0.0
C130 C131 C132 C136 -173(2)
C131 C132 C133 C128 0.0
C136 C132 C133 C128 173(3)
C129 C128 C133 C132 0.0
C134 C128 C133 C132 -173.5(14)
